data_7045734
loop_
_publ_author_name
'Kaur, Gaganpreet'
'Singh, Amanpreet'
'Singh, Ajnesh'
'Kaur, Navneet'
'Singh, Narinder'

_publ_section_title
;
 Cobalt complexes of Biginelli derivatives as fluorescent probes for
 selective estimation and degradation of organophosphates in aqueous
 medium.
;
_journal_issue 16
_journal_name_full 'Dalton transactions (Cambridge, England : 2003)'
_journal_page_first 5595
_journal_page_last 5606
_journal_paper_doi 10.1039/C8DT00150B
_journal_volume 47
_journal_year 2018
_chemical_formula_moiety 'C46 H60 Co3 I6 N8 O8 S4'
_chemical_formula_sum 'C46 H60 Co3 I6 N8 O8 S4'
_chemical_formula_weight 1919.45
_space_group_IT_number 14
_space_group_name_Hall '-P 2ybc'
_space_group_name_H-M_alt 'P 1 21/c 1'
_symmetry_cell_setting monoclinic
_symmetry_space_group_name_Hall '-P 2ybc'
_symmetry_space_group_name_H-M 'P 1 21/c 1'
_atom_sites_solution_hydrogens geom
_atom_sites_solution_primary direct
_atom_sites_solution_secondary difmap
_audit_creation_method SHELXL-97
_audit_update_record
;
2017-09-21 deposited with the CCDC.
2018-02-26 downloaded from the CCDC.
;
_cell_angle_alpha 90.00
_cell_angle_beta 100.9810(10)
_cell_angle_gamma 90.00
_cell_formula_units_Z 2
_cell_length_a 10.2940(3)
_cell_length_b 18.0946(5)
_cell_length_c 18.0830(5)
_cell_measurement_reflns_used 4500
_cell_measurement_temperature 293(2)
_cell_measurement_theta_max 26.00
_cell_measurement_theta_min 2.25
_cell_volume 3306.57(16)
_computing_cell_refinement 'APEX2 (Bruker, 2010); SAINT (Bruker, 2009)'
_computing_data_collection 'APEX2 (Bruker, 2010)'
_computing_data_reduction 'SAINT (Bruker, 2009);XPREP(Sheldrick,2008)'
_computing_molecular_graphics 'XP (Siemens)'
_computing_publication_material SHELXL-97
_computing_structure_refinement 'SHELXL-97 (Sheldrick, 1997)'
_computing_structure_solution 'SHELXS-97 (Sheldrick, 2008)'
_diffrn_ambient_temperature 293(2)
_diffrn_measured_fraction_theta_full 0.996
_diffrn_measured_fraction_theta_max 0.996
_diffrn_measurement_device_type 'Bruker D8 Venture PHOTON 100 CMOS'
_diffrn_measurement_method 'phi scan'
_diffrn_radiation_monochromator mirrors
_diffrn_radiation_source 'INCOATEC Imus micro-focus source'
_diffrn_radiation_type MoK\a
_diffrn_radiation_wavelength 0.71073
_diffrn_reflns_av_R_equivalents 0.0376
_diffrn_reflns_av_sigmaI/netI 0.0273
_diffrn_reflns_limit_h_max 12
_diffrn_reflns_limit_h_min -12
_diffrn_reflns_limit_k_max 22
_diffrn_reflns_limit_k_min -22
_diffrn_reflns_limit_l_max 22
_diffrn_reflns_limit_l_min -22
_diffrn_reflns_number 35606
_diffrn_reflns_theta_full 26.00
_diffrn_reflns_theta_max 26.00
_diffrn_reflns_theta_min 2.25
_exptl_absorpt_coefficient_mu 3.721
_exptl_absorpt_correction_T_max .472
_exptl_absorpt_correction_T_min .280
_exptl_absorpt_correction_type multi-scan
_exptl_absorpt_process_details 'SADABS; (sheldrick, 2003)'
_exptl_crystal_colour yellow
_exptl_crystal_density_diffrn 1.928
_exptl_crystal_density_method 'not measured'
_exptl_crystal_description needles
_exptl_crystal_F_000 1838
_exptl_crystal_size_max .5
_exptl_crystal_size_mid .3
_exptl_crystal_size_min .2
_refine_diff_density_max 1.232
_refine_diff_density_min -1.245
_refine_diff_density_rms 0.099
_refine_ls_extinction_method none
_refine_ls_goodness_of_fit_ref 1.016
_refine_ls_hydrogen_treatment mixed
_refine_ls_matrix_type full
_refine_ls_number_parameters 359
_refine_ls_number_reflns 6489
_refine_ls_number_restraints 0
_refine_ls_restrained_S_all 1.016
_refine_ls_R_factor_all 0.0510
_refine_ls_R_factor_gt 0.0389
_refine_ls_shift/su_max 0.001
_refine_ls_shift/su_mean 0.000
_refine_ls_structure_factor_coef Fsqd
_refine_ls_weighting_details 'calc w=1/[\s^2^(Fo^2^)+(0.0422P)^2^+9.1971P] where P=(Fo^2^+2Fc^2^)/3'
_refine_ls_weighting_scheme calc
_refine_ls_wR_factor_gt 0.0930
_refine_ls_wR_factor_ref 0.0977
_reflns_number_gt 5378
_reflns_number_total 6489
_reflns_threshold_expression >2sigma(I)
_cod_data_source_file c8dt00150b2.cif
_cod_data_source_block ns248
_cod_depositor_comments
;
The following automatic conversions were performed:

'_symmetry_cell_setting' value 'Monoclinic' changed to 'monoclinic'
according to
/home/data/users/saulius/crontab/automatic-downloads/rss-feeds/RSC/lib/dictionaries/cif_core.dic
dictionary named 'cif_core.dic' version 2.4.2 from 2011-04-26.

Automatic conversion script
Id: cif_fix_values 4973 2017-02-22 13:04:09Z antanas 

 Adding full bibliography for 7045733--7045734.cif.
;
_cod_original_sg_symbol_Hall -P2ybc
_cod_original_sg_symbol_H-M P21/c
_cod_database_code 7045734

loop_
_symmetry_equiv_pos_as_xyz
'x, y, z'
'-x, y+1/2, -z+1/2'
'-x, -y, -z'
'x, -y-1/2, z-1/2'

loop_
_atom_site_label
_atom_site_type_symbol
_atom_site_fract_x
_atom_site_fract_y
_atom_site_fract_z
_atom_site_U_iso_or_equiv
_atom_site_adp_type
_atom_site_occupancy
_atom_site_symmetry_multiplicity
_atom_site_calc_flag
_atom_site_refinement_flags
_atom_site_disorder_assembly
_atom_site_disorder_group
Co1 Co 0.53118(5) 0.18604(3) 0.29529(3) 0.03081(14) Uani 1 1 d . . .
Co2 Co 1.0000 0.0000 0.0000 0.02822(17) Uani 1 2 d S . .
I1 I 0.4956(6) 0.0997(3) 0.1808(3) 0.0888(12) Uani 0.55(3) 1 d P A 1
I2 I 0.4417(4) 0.3202(3) 0.2789(3) 0.0610(10) Uani 0.55(3) 1 d P A 1
I1A I 0.5159(11) 0.1055(5) 0.1738(4) 0.0804(14) Uani 0.45(3) 1 d P A 2
I2A I 0.4389(7) 0.3148(5) 0.2642(10) 0.0934(17) Uani 0.45(3) 1 d P A 2
I3 I 0.43073(3) 0.12317(2) 0.402596(19) 0.04951(11) Uani 1 1 d . A .
N1 N 0.7341(3) 0.17839(19) 0.3330(2) 0.0329(8) Uani 1 1 d . A .
N2 N 0.9259(3) 0.11718(17) 0.35043(18) 0.0271(7) Uani 1 1 d . A .
N3 N 0.7434(4) 0.0536(2) 0.3771(2) 0.0360(8) Uani 1 1 d . A .
H3A H 0.6597 0.0519 0.3765 0.043 Uiso 1 1 calc R . .
N4 N 1.0166(3) -0.00082(19) 0.12028(18) 0.0308(7) Uani 1 1 d . . .
O1 O 1.0088(4) -0.1261(2) 0.4558(2) 0.0651(11) Uani 1 1 d . A .
O2 O 1.1535(3) -0.06407(18) 0.40236(19) 0.0482(8) Uani 1 1 d . A .
O3 O 1.1470(3) 0.08223(17) 0.01154(17) 0.0395(7) Uani 1 1 d . . .
O4 O 1.1422(3) -0.08193(18) -0.00418(18) 0.0441(8) Uani 1 1 d . . .
S1 S 1.11312(14) 0.16352(7) -0.00008(8) 0.0521(3) Uani 1 1 d . . .
S2 S 1.25848(13) -0.11029(7) 0.05218(7) 0.0467(3) Uani 1 1 d . . .
C1 C 0.7965(4) 0.1159(2) 0.3535(2) 0.0286(8) Uani 1 1 d . . .
C2 C 0.8312(4) 0.2245(2) 0.3127(2) 0.0301(9) Uani 1 1 d . . .
C3 C 0.8230(5) 0.2961(2) 0.2851(3) 0.0405(10) Uani 1 1 d . A .
H3B H 0.7440 0.3225 0.2784 0.049 Uiso 1 1 calc R . .
C4 C 0.9357(5) 0.3268(2) 0.2681(3) 0.0457(12) Uani 1 1 d . . .
H4A H 0.9321 0.3749 0.2495 0.055 Uiso 1 1 calc R A .
C5 C 1.0558(5) 0.2885(2) 0.2777(3) 0.0444(11) Uani 1 1 d . A .
H5A H 1.1296 0.3111 0.2649 0.053 Uiso 1 1 calc R . .
C6 C 1.0661(4) 0.2173(2) 0.3061(3) 0.0357(9) Uani 1 1 d . . .
H6A H 1.1456 0.1915 0.3137 0.043 Uiso 1 1 calc R A .
C7 C 0.9517(4) 0.1867(2) 0.3226(2) 0.0292(8) Uani 1 1 d . A .
C8 C 1.0086(4) 0.0507(2) 0.3527(2) 0.0270(8) Uani 1 1 d . . .
H8A H 1.0981 0.0618 0.3800 0.032 Uiso 1 1 calc R A .
C9 C 0.9486(5) -0.0101(2) 0.3945(2) 0.0321(9) Uani 1 1 d . A .
C10 C 0.8212(5) -0.0076(2) 0.4021(2) 0.0357(10) Uani 1 1 d . . .
C11 C 0.7455(6) -0.0654(3) 0.4355(3) 0.0553(13) Uani 1 1 d . A .
H11A H 0.8026 -0.1065 0.4523 0.083 Uiso 1 1 calc R . .
H11B H 0.6722 -0.0820 0.3982 0.083 Uiso 1 1 calc R . .
H11C H 0.7132 -0.0448 0.4775 0.083 Uiso 1 1 calc R . .
C12 C 1.0362(5) -0.0729(2) 0.4212(2) 0.0392(10) Uani 1 1 d . . .
C13 C 1.2467(6) -0.1241(3) 0.4211(4) 0.0636(16) Uani 1 1 d . . .
H13A H 1.2711 -0.1293 0.4753 0.076 Uiso 1 1 calc R A .
H13B H 1.2070 -0.1701 0.4004 0.076 Uiso 1 1 calc R . .
C14 C 1.3606(9) -0.1083(5) 0.3903(5) 0.106(3) Uani 1 1 d . A .
H14A H 1.4238 -0.1475 0.4027 0.159 Uiso 1 1 calc R . .
H14B H 1.3992 -0.0627 0.4109 0.159 Uiso 1 1 calc R . .
H14C H 1.3359 -0.1040 0.3366 0.159 Uiso 1 1 calc R . .
C15 C 1.0145(4) 0.0291(2) 0.2716(2) 0.0254(8) Uani 1 1 d . A .
C16 C 0.9000(4) 0.0081(2) 0.2225(2) 0.0325(9) Uani 1 1 d . . .
H16A H 0.8205 0.0037 0.2394 0.039 Uiso 1 1 calc R A .
C17 C 0.9053(4) -0.0063(2) 0.1481(2) 0.0336(9) Uani 1 1 d . A .
H17A H 0.8279 -0.0204 0.1158 0.040 Uiso 1 1 calc R . .
C18 C 1.1275(4) 0.0173(2) 0.1688(2) 0.0327(9) Uani 1 1 d . A .
H18A H 1.2062 0.0200 0.1508 0.039 Uiso 1 1 calc R . .
C19 C 1.1309(4) 0.0321(2) 0.2444(2) 0.0300(8) Uani 1 1 d . . .
H19A H 1.2102 0.0438 0.2763 0.036 Uiso 1 1 calc R A .
C20 C 1.1073(8) 0.1988(3) 0.0914(4) 0.081(2) Uani 1 1 d . . .
H20A H 1.0295 0.1806 0.1074 0.122 Uiso 1 1 calc R . .
H20B H 1.1047 0.2518 0.0897 0.122 Uiso 1 1 calc R . .
H20C H 1.1845 0.1830 0.1264 0.122 Uiso 1 1 calc R . .
C21 C 1.2644(8) 0.2045(4) -0.0131(5) 0.094(3) Uani 1 1 d . . .
H21A H 1.2820 0.1907 -0.0615 0.141 Uiso 1 1 calc R . .
H21B H 1.3354 0.1877 0.0256 0.141 Uiso 1 1 calc R . .
H21C H 1.2576 0.2574 -0.0105 0.141 Uiso 1 1 calc R . .
C22 C 1.3961(6) -0.0607(4) 0.0318(4) 0.0742(18) Uani 1 1 d . . .
H22A H 1.3932 -0.0107 0.0491 0.111 Uiso 1 1 calc R . .
H22B H 1.3930 -0.0608 -0.0216 0.111 Uiso 1 1 calc R . .
H22C H 1.4765 -0.0837 0.0568 0.111 Uiso 1 1 calc R . .
C23 C 1.2930(8) -0.1974(3) 0.0154(4) 0.079(2) Uani 1 1 d . . .
H23A H 1.2255 -0.2321 0.0219 0.118 Uiso 1 1 calc R . .
H23B H 1.3774 -0.2148 0.0417 0.118 Uiso 1 1 calc R . .
H23C H 1.2949 -0.1926 -0.0372 0.118 Uiso 1 1 calc R . .

loop_
_atom_site_aniso_label
_atom_site_aniso_U_11
_atom_site_aniso_U_22
_atom_site_aniso_U_33
_atom_site_aniso_U_23
_atom_site_aniso_U_13
_atom_site_aniso_U_12
Co1 0.0203(3) 0.0428(3) 0.0298(3) 0.0018(2) 0.0059(2) 0.0009(2)
Co2 0.0349(4) 0.0282(4) 0.0227(4) -0.0026(3) 0.0085(3) -0.0029(3)
I1 0.0599(12) 0.1526(19) 0.0572(15) -0.0517(16) 0.0192(9) -0.0311(19)
I2 0.0391(9) 0.0577(12) 0.0879(16) 0.0111(14) 0.0163(6) 0.0115(8)
I1A 0.064(2) 0.137(2) 0.0389(11) -0.0288(13) 0.0069(13) 0.010(2)
I2A 0.0528(13) 0.086(3) 0.142(4) 0.052(2) 0.0194(19) 0.0256(15)
I3 0.03585(18) 0.0697(2) 0.04624(19) 0.00542(16) 0.01592(13) -0.00075(15)
N1 0.0307(19) 0.0334(18) 0.0363(18) 0.0028(15) 0.0107(15) 0.0024(15)
N2 0.0293(18) 0.0255(16) 0.0274(16) 0.0007(14) 0.0077(13) 0.0012(13)
N3 0.035(2) 0.0337(19) 0.043(2) 0.0057(16) 0.0147(16) -0.0023(15)
N4 0.0367(19) 0.0329(18) 0.0240(16) -0.0022(14) 0.0085(14) -0.0035(15)
O1 0.088(3) 0.040(2) 0.069(3) 0.0233(19) 0.017(2) 0.0085(19)
O2 0.053(2) 0.0388(18) 0.0504(19) 0.0093(15) 0.0043(16) 0.0134(15)
O3 0.0450(18) 0.0368(16) 0.0378(16) -0.0036(14) 0.0111(14) -0.0082(14)
O4 0.0449(19) 0.0426(18) 0.0453(18) -0.0024(15) 0.0098(15) 0.0085(15)
S1 0.0624(8) 0.0377(6) 0.0536(7) 0.0098(6) 0.0042(6) -0.0116(6)
S2 0.0515(7) 0.0504(7) 0.0397(6) 0.0020(5) 0.0123(5) 0.0073(6)
C1 0.034(2) 0.031(2) 0.0227(18) -0.0017(16) 0.0094(16) 0.0002(17)
C2 0.027(2) 0.031(2) 0.033(2) -0.0028(17) 0.0065(16) -0.0010(16)
C3 0.039(3) 0.031(2) 0.052(3) 0.004(2) 0.008(2) 0.0069(19)
C4 0.049(3) 0.025(2) 0.063(3) 0.005(2) 0.012(2) -0.002(2)
C5 0.038(3) 0.032(2) 0.066(3) 0.003(2) 0.017(2) -0.0078(19)
C6 0.027(2) 0.032(2) 0.048(2) -0.003(2) 0.0074(18) 0.0029(17)
C7 0.035(2) 0.0241(19) 0.030(2) -0.0030(16) 0.0090(17) 0.0005(16)
C8 0.032(2) 0.0245(19) 0.0245(18) -0.0011(16) 0.0062(15) 0.0038(16)
C9 0.051(3) 0.025(2) 0.0210(18) -0.0004(16) 0.0080(17) -0.0011(18)
C10 0.050(3) 0.031(2) 0.028(2) 0.0007(18) 0.0131(19) -0.0056(19)
C11 0.067(4) 0.047(3) 0.059(3) 0.009(3) 0.028(3) -0.013(3)
C12 0.057(3) 0.031(2) 0.028(2) 0.0007(19) 0.004(2) -0.001(2)
C13 0.065(4) 0.055(3) 0.066(4) 0.008(3) 0.001(3) 0.031(3)
C14 0.088(6) 0.112(7) 0.113(7) 0.001(5) 0.009(5) 0.028(5)
C15 0.032(2) 0.0207(18) 0.0238(18) 0.0006(15) 0.0049(15) 0.0018(15)
C16 0.029(2) 0.042(2) 0.0271(19) -0.0010(18) 0.0078(16) 0.0000(18)
C17 0.029(2) 0.044(2) 0.0263(19) -0.0030(18) 0.0028(16) -0.0070(18)
C18 0.033(2) 0.036(2) 0.031(2) -0.0029(18) 0.0115(17) -0.0038(18)
C19 0.027(2) 0.034(2) 0.029(2) -0.0007(17) 0.0036(16) -0.0032(17)
C20 0.116(6) 0.045(3) 0.083(5) -0.019(3) 0.022(4) 0.008(3)
C21 0.092(5) 0.080(5) 0.108(6) 0.027(4) 0.014(4) -0.045(4)
C22 0.054(4) 0.087(5) 0.084(4) -0.017(4) 0.021(3) -0.013(3)
C23 0.096(5) 0.051(3) 0.085(5) 0.000(3) 0.008(4) 0.028(3)

loop_
_atom_type_symbol
_atom_type_description
_atom_type_scat_dispersion_real
_atom_type_scat_dispersion_imag
_atom_type_scat_source
C C 0.0033 0.0016 'International Tables Vol C Tables 4.2.6.8 and 6.1.1.4'
H H 0.0000 0.0000 'International Tables Vol C Tables 4.2.6.8 and 6.1.1.4'
N N 0.0061 0.0033 'International Tables Vol C Tables 4.2.6.8 and 6.1.1.4'
O O 0.0106 0.0060 'International Tables Vol C Tables 4.2.6.8 and 6.1.1.4'
S S 0.1246 0.1234 'International Tables Vol C Tables 4.2.6.8 and 6.1.1.4'
Co Co 0.3494 0.9721 'International Tables Vol C Tables 4.2.6.8 and 6.1.1.4'
I I -0.4742 1.8119 'International Tables Vol C Tables 4.2.6.8 and 6.1.1.4'

loop_
_geom_angle_atom_site_label_1
_geom_angle_atom_site_label_2
_geom_angle_atom_site_label_3
_geom_angle
_geom_angle_site_symmetry_1
_geom_angle_site_symmetry_3
N1 Co1 I2A 116.4(2) . .
N1 Co1 I1 101.81(16) . .
I2A Co1 I1 113.0(4) . .
N1 Co1 I2 114.41(14) . .
I2A Co1 I2 6.1(4) . .
I1 Co1 I2 119.03(17) . .
N1 Co1 I1A 97.7(2) . .
I2A Co1 I1A 111.4(5) . .
I1 Co1 I1A 6.2(3) . .
I2 Co1 I1A 117.6(2) . .
N1 Co1 I3 104.01(10) . .
I2A Co1 I3 112.2(3) . .
I1 Co1 I3 108.48(17) . .
I2 Co1 I3 107.98(11) . .
I1A Co1 I3 114.2(3) . .
O4 Co2 O4 180.0(2) . 3_755
O4 Co2 O3 90.54(13) . .
O4 Co2 O3 89.46(13) 3_755 .
O4 Co2 O3 89.46(13) . 3_755
O4 Co2 O3 90.54(13) 3_755 3_755
O3 Co2 O3 180.00(12) . 3_755
O4 Co2 N4 96.33(13) . .
O4 Co2 N4 83.67(13) 3_755 .
O3 Co2 N4 89.29(12) . .
O3 Co2 N4 90.71(12) 3_755 .
O4 Co2 N4 83.67(13) . 3_755
O4 Co2 N4 96.33(13) 3_755 3_755
O3 Co2 N4 90.71(12) . 3_755
O3 Co2 N4 89.29(12) 3_755 3_755
N4 Co2 N4 180.0(3) . 3_755
C1 N1 C2 104.6(3) . .
C1 N1 Co1 123.8(3) . .
C2 N1 Co1 126.6(3) . .
C1 N2 C7 106.7(3) . .
C1 N2 C8 123.9(3) . .
C7 N2 C8 126.7(3) . .
C1 N3 C10 121.5(4) . .
C1 N3 H3A 119.3 . .
C10 N3 H3A 119.3 . .
C17 N4 C18 117.0(3) . .
C17 N4 Co2 118.2(3) . .
C18 N4 Co2 123.6(3) . .
C12 O2 C13 116.5(4) . .
S1 O3 Co2 121.98(19) . .
S2 O4 Co2 133.4(2) . .
O3 S1 C21 103.8(3) . .
O3 S1 C20 105.4(3) . .
C21 S1 C20 99.1(4) . .
O4 S2 C23 103.9(3) . .
O4 S2 C22 104.5(3) . .
C23 S2 C22 98.4(4) . .
N1 C1 N2 114.0(3) . .
N1 C1 N3 126.7(4) . .
N2 C1 N3 119.3(4) . .
C3 C2 C7 119.8(4) . .
C3 C2 N1 130.8(4) . .
C7 C2 N1 109.5(4) . .
C4 C3 C2 117.6(4) . .
C4 C3 H3B 121.2 . .
C2 C3 H3B 121.2 . .
C3 C4 C5 122.4(4) . .
C3 C4 H4A 118.8 . .
C5 C4 H4A 118.8 . .
C6 C5 C4 120.7(4) . .
C6 C5 H5A 119.6 . .
C4 C5 H5A 119.6 . .
C5 C6 C7 116.4(4) . .
C5 C6 H6A 121.8 . .
C7 C6 H6A 121.8 . .
C6 C7 N2 131.7(4) . .
C6 C7 C2 123.1(4) . .
N2 C7 C2 105.2(3) . .
N2 C8 C15 108.1(3) . .
N2 C8 C9 108.5(3) . .
C15 C8 C9 112.5(3) . .
N2 C8 H8A 109.2 . .
C15 C8 H8A 109.2 . .
C9 C8 H8A 109.2 . .
C10 C9 C12 122.7(4) . .
C10 C9 C8 121.3(4) . .
C12 C9 C8 115.9(4) . .
C9 C10 N3 120.4(4) . .
C9 C10 C11 127.6(4) . .
N3 C10 C11 112.0(4) . .
C10 C11 H11A 109.5 . .
C10 C11 H11B 109.5 . .
H11A C11 H11B 109.5 . .
C10 C11 H11C 109.5 . .
H11A C11 H11C 109.5 . .
H11B C11 H11C 109.5 . .
O1 C12 O2 122.8(5) . .
O1 C12 C9 126.4(5) . .
O2 C12 C9 110.7(4) . .
C14 C13 O2 108.5(6) . .
C14 C13 H13A 110.0 . .
O2 C13 H13A 110.0 . .
C14 C13 H13B 110.0 . .
O2 C13 H13B 110.0 . .
H13A C13 H13B 108.4 . .
C13 C14 H14A 109.5 . .
C13 C14 H14B 109.5 . .
H14A C14 H14B 109.5 . .
C13 C14 H14C 109.5 . .
H14A C14 H14C 109.5 . .
H14B C14 H14C 109.5 . .
C19 C15 C16 118.1(3) . .
C19 C15 C8 121.8(3) . .
C16 C15 C8 120.0(3) . .
C17 C16 C15 119.2(4) . .
C17 C16 H16A 120.4 . .
C15 C16 H16A 120.4 . .
N4 C17 C16 123.2(4) . .
N4 C17 H17A 118.4 . .
C16 C17 H17A 118.4 . .
N4 C18 C19 123.3(4) . .
N4 C18 H18A 118.3 . .
C19 C18 H18A 118.3 . .
C15 C19 C18 118.9(4) . .
C15 C19 H19A 120.5 . .
C18 C19 H19A 120.5 . .
S1 C20 H20A 109.5 . .
S1 C20 H20B 109.5 . .
H20A C20 H20B 109.5 . .
S1 C20 H20C 109.5 . .
H20A C20 H20C 109.5 . .
H20B C20 H20C 109.5 . .
S1 C21 H21A 109.5 . .
S1 C21 H21B 109.5 . .
H21A C21 H21B 109.5 . .
S1 C21 H21C 109.5 . .
H21A C21 H21C 109.5 . .
H21B C21 H21C 109.5 . .
S2 C22 H22A 109.5 . .
S2 C22 H22B 109.5 . .
H22A C22 H22B 109.5 . .
S2 C22 H22C 109.5 . .
H22A C22 H22C 109.5 . .
H22B C22 H22C 109.5 . .
S2 C23 H23A 109.5 . .
S2 C23 H23B 109.5 . .
H23A C23 H23B 109.5 . .
S2 C23 H23C 109.5 . .
H23A C23 H23C 109.5 . .
H23B C23 H23C 109.5 . .

loop_
_geom_bond_atom_site_label_1
_geom_bond_atom_site_label_2
_geom_bond_distance
_geom_bond_site_symmetry_2
Co1 N1 2.075(4) .
Co1 I2A 2.538(7) .
Co1 I1 2.563(5) .
Co1 I2 2.594(5) .
Co1 I1A 2.616(6) .
Co1 I3 2.6254(6) .
Co2 O4 2.095(3) .
Co2 O4 2.095(3) 3_755
Co2 O3 2.104(3) .
Co2 O3 2.104(3) 3_755
Co2 N4 2.149(3) .
Co2 N4 2.149(3) 3_755
N1 C1 1.318(5) .
N1 C2 1.403(5) .
N2 C1 1.345(5) .
N2 C7 1.398(5) .
N2 C8 1.470(5) .
N3 C1 1.357(5) .
N3 C10 1.392(6) .
N3 H3A 0.8600 .
N4 C17 1.340(5) .
N4 C18 1.341(5) .
O1 C12 1.211(6) .
O2 C12 1.325(6) .
O2 C13 1.447(6) .
O3 S1 1.517(3) .
O4 S2 1.506(3) .
S1 C21 1.781(7) .
S1 C20 1.785(7) .
S2 C23 1.773(6) .
S2 C22 1.774(6) .
C2 C3 1.385(6) .
C2 C7 1.398(6) .
C3 C4 1.373(7) .
C3 H3B 0.9300 .
C4 C5 1.400(7) .
C4 H4A 0.9300 .
C5 C6 1.382(6) .
C5 H5A 0.9300 .
C6 C7 1.385(6) .
C6 H6A 0.9300 .
C8 C15 1.529(5) .
C8 C9 1.529(5) .
C8 H8A 0.9800 .
C9 C10 1.345(6) .
C9 C12 1.473(6) .
C10 C11 1.499(6) .
C11 H11A 0.9600 .
C11 H11B 0.9600 .
C11 H11C 0.9600 .
C13 C14 1.419(11) .
C13 H13A 0.9700 .
C13 H13B 0.9700 .
C14 H14A 0.9600 .
C14 H14B 0.9600 .
C14 H14C 0.9600 .
C15 C19 1.380(5) .
C15 C16 1.388(6) .
C16 C17 1.381(6) .
C16 H16A 0.9300 .
C17 H17A 0.9300 .
C18 C19 1.388(6) .
C18 H18A 0.9300 .
C19 H19A 0.9300 .
C20 H20A 0.9600 .
C20 H20B 0.9600 .
C20 H20C 0.9600 .
C21 H21A 0.9600 .
C21 H21B 0.9600 .
C21 H21C 0.9600 .
C22 H22A 0.9600 .
C22 H22B 0.9600 .
C22 H22C 0.9600 .
C23 H23A 0.9600 .
C23 H23B 0.9600 .
C23 H23C 0.9600 .
